data_4509030
loop_
_publ_author_name
'Dai, Limei'
'You, Wansheng'
'Wang, Enbo'
'Wu, Shuixing'
'Su, Zhongmin'
'Du, Qinghua'
'Zhao, Yi'
'Fang, Yong'

_publ_section_title
;
 Two Novel One-Dimensional \a-Keggin-Based Coordination Polymers with
 Argentophilic {Ag3}3+/{Ag4}4+Clusters
;
_journal_issue 5
_journal_name_full 'Crystal Growth &amp; Design'
_journal_page_first 2110
_journal_paper_doi 10.1021/cg8006734
_journal_volume 9
_journal_year 2009
_chemical_formula_sum 'C40 H36 Ag3 Mo12 N8 O42 P'
_chemical_formula_weight 2806.63
_chemical_name_systematic
; 
 ? 
;
_space_group_IT_number 2
_symmetry_cell_setting triclinic
_symmetry_space_group_name_Hall '-P 1'
_symmetry_space_group_name_H-M 'P -1'
_atom_sites_solution_hydrogens geom
_atom_sites_solution_primary direct
_atom_sites_solution_secondary difmap
_audit_creation_method SHELXL-97
_cell_angle_alpha 87.015(2)
_cell_angle_beta 72.146(2)
_cell_angle_gamma 86.563(2)
_cell_formula_units_Z 1
_cell_length_a 10.5245(19)
_cell_length_b 12.058(2)
_cell_length_c 13.530(2)
_cell_measurement_reflns_used 6800
_cell_measurement_temperature 273(2)
_cell_measurement_theta_max 29.2550
_cell_measurement_theta_min 0.809703
_cell_volume 1630.4(5)
_computing_cell_refinement 'SAINT (Bruker, 2005)'
_computing_data_collection 'APEX2 (Bruker, 2005)'
_computing_data_reduction 'SAINT (Bruker, 2005)'
_computing_molecular_graphics 'SHELXTL (Sheldrick, 1997a)'
_computing_publication_material SHELXTL
_computing_structure_refinement 'SHELXL-97 (Sheldrick, 1997)'
_computing_structure_solution 'SHELXS-97 (Sheldrick, 1990)'
_diffrn_ambient_temperature 273(2)
_diffrn_measured_fraction_theta_full 0.977
_diffrn_measured_fraction_theta_max 0.977
_diffrn_measurement_device_type 'Bruker Apex II CCD '
_diffrn_measurement_method '\w scans'
_diffrn_radiation_monochromator graphite
_diffrn_radiation_source 'fine-focus sealed tube'
_diffrn_radiation_type MoK\a
_diffrn_radiation_wavelength 0.71073
_diffrn_reflns_av_R_equivalents 0.0233
_diffrn_reflns_av_sigmaI/netI 0.0527
_diffrn_reflns_limit_h_max 12
_diffrn_reflns_limit_h_min -12
_diffrn_reflns_limit_k_max 14
_diffrn_reflns_limit_k_min -14
_diffrn_reflns_limit_l_max 10
_diffrn_reflns_limit_l_min -16
_diffrn_reflns_number 8185
_diffrn_reflns_theta_full 25.02
_diffrn_reflns_theta_max 25.02
_diffrn_reflns_theta_min 2.04
_diffrn_standards_decay_% 0
_exptl_absorpt_coefficient_mu 3.232
_exptl_absorpt_correction_T_max 0.4988
_exptl_absorpt_correction_T_min 0.3438
_exptl_absorpt_correction_type multi-scan
_exptl_absorpt_process_details '(SADABS; Sheldrick, 2003)'
_exptl_crystal_colour orange
_exptl_crystal_density_diffrn 2.859
_exptl_crystal_density_method 'not measured'
_exptl_crystal_description block
_exptl_crystal_F_000 1328
_exptl_crystal_size_max 0.42
_exptl_crystal_size_mid 0.30
_exptl_crystal_size_min 0.25
_refine_diff_density_max 1.763
_refine_diff_density_min -1.302
_refine_diff_density_rms 0.216
_refine_ls_extinction_coef 0.00026(14)
_refine_ls_extinction_expression Fc^*^=kFc[1+0.001xFc^2^\l^3^/sin(2\q)]^-1/4^
_refine_ls_extinction_method SHELXL
_refine_ls_goodness_of_fit_ref 1.100
_refine_ls_hydrogen_treatment constr
_refine_ls_matrix_type full
_refine_ls_number_parameters 495
_refine_ls_number_reflns 5634
_refine_ls_number_restraints 24
_refine_ls_restrained_S_all 1.118
_refine_ls_R_factor_all 0.0731
_refine_ls_R_factor_gt 0.0572
_refine_ls_shift/su_max 0.000
_refine_ls_shift/su_mean 0.000
_refine_ls_structure_factor_coef Fsqd
_refine_ls_weighting_details 'calc w=1/[\s^2^(Fo^2^)+(0.0333P)^2^+38.1925P] where P=(Fo^2^+2Fc^2^)/3'
_refine_ls_weighting_scheme calc
_refine_ls_wR_factor_gt 0.1390
_refine_ls_wR_factor_ref 0.1452
_reflns_number_gt 4447
_reflns_number_total 5634
_reflns_threshold_expression >2sigma(I)
_cod_data_source_file cg8006734sup2.cif
_cod_data_source_block 1
_cod_original_cell_volume 1630.3(5)
_cod_original_sg_symbol_H-M P-1
_cod_database_code 4509030

loop_
_symmetry_equiv_pos_as_xyz
'x, y, z'
'-x, -y, -z'

loop_
_atom_site_label
_atom_site_type_symbol
_atom_site_fract_x
_atom_site_fract_y
_atom_site_fract_z
_atom_site_U_iso_or_equiv
_atom_site_adp_type
_atom_site_occupancy
_atom_site_symmetry_multiplicity
_atom_site_calc_flag
_atom_site_refinement_flags
P1 P 0.5000 0.0000 0.0000 0.0197(8) Uani 1 2 d S
Mo1 Mo 0.21299(12) 0.17115(11) -0.00260(9) 0.0394(3) Uani 1 1 d .
Mo2 Mo 0.42670(12) 0.25173(10) 0.13697(9) 0.0373(3) Uani 1 1 d .
Mo3 Mo 0.26676(12) -0.09501(10) -0.11486(10) 0.0358(3) Uani 1 1 d .
Mo4 Mo 0.53828(12) 0.25902(10) -0.13990(9) 0.0351(3) Uani 1 1 d .
Mo5 Mo 0.57507(12) 0.00808(9) -0.27521(8) 0.0314(3) Uani 1 1 d .
Mo6 Mo 0.82221(11) 0.07400(9) -0.15900(9) 0.0319(3) Uani 1 1 d .
Ag1 Ag 0.27321(12) 0.46621(10) 0.36197(8) 0.0451(3) Uani 1 1 d .
Ag2 Ag 0.0000 0.5000 0.5000 0.0358(4) Uani 1 2 d S
O1 O 0.5781(14) 0.0505(12) -0.1006(11) 0.020(3) Uani 0.50 1 d P
O1W O 0.300(3) -0.469(2) -0.069(2) 0.182(10) Uiso 1 1 d .
O2 O 0.4859(14) -0.0508(11) -0.0952(10) 0.016(3) Uani 0.50 1 d PU
O3 O 0.4422(14) 0.1265(13) -0.0032(10) 0.019(3) Uani 0.50 1 d P
O4 O 0.6484(13) 0.0091(11) -0.0085(11) 0.015(3) Uani 0.50 1 d P
O5 O 0.9688(11) 0.1155(10) -0.2322(10) 0.071(4) Uani 1 1 d .
O6 O 0.4006(11) -0.0260(8) -0.2334(10) 0.069(4) Uani 1 1 d .
O7 O 0.1632(11) -0.1346(11) -0.1709(10) 0.070(4) Uani 1 1 d .
O8 O 0.5557(10) 0.3765(7) -0.2092(8) 0.044(2) Uani 1 1 d .
O9 O 0.7137(12) 0.2114(8) -0.1556(10) 0.060(3) Uani 1 1 d .
O10 O 0.3467(13) 0.2462(13) -0.1034(10) 0.084(4) Uani 1 1 d U
O11 O 0.8558(14) -0.0659(8) -0.1118(8) 0.070(4) Uani 1 1 d .
O12 O 0.6177(10) -0.1482(8) -0.2438(10) 0.065(4) Uani 1 1 d .
O13 O 0.3860(10) -0.2146(8) -0.1298(10) 0.057(3) Uani 1 1 d .
O14 O 0.8174(15) 0.1258(9) -0.0214(8) 0.078(4) Uani 1 1 d .
O15 O 0.0784(10) 0.2503(7) 0.0023(7) 0.043(2) Uani 1 1 d .
O16 O 0.2048(15) 0.0615(9) -0.0899(8) 0.075(4) Uani 1 1 d .
O17 O 0.6183(12) 0.0079(11) -0.4027(7) 0.068(4) Uani 1 1 d .
O18 O 0.2746(13) 0.2431(13) 0.1035(9) 0.083(4) Uani 1 1 d U
O19 O 0.7523(11) 0.0274(8) -0.2573(10) 0.056(3) Uani 1 1 d .
O20 O 0.5096(12) 0.3082(13) -0.0068(9) 0.082(4) Uani 1 1 d U
O21 O 0.5395(11) 0.1562(8) -0.2475(9) 0.054(3) Uani 1 1 d .
O22 O 0.4041(10) 0.3703(7) 0.1986(7) 0.041(2) Uani 1 1 d .
N1 N 0.3292(10) 0.5689(10) 0.4824(8) 0.035(3) Uani 1 1 d .
N2 N 0.2936(11) 0.3466(10) 0.4968(8) 0.035(3) Uani 1 1 d .
N3 N 0.1092(10) 0.4855(9) 0.2827(8) 0.034(3) Uani 1 1 d .
N4 N -0.0107(11) 0.3340(8) 0.4523(8) 0.031(2) Uani 1 1 d .
C1 C 0.1194(15) 0.5739(12) 0.2192(12) 0.046(4) Uani 1 1 d .
H1A H 0.1753 0.6289 0.2241 0.055 Uiso 1 1 calc R
C2 C 0.0521(15) 0.5899(14) 0.1460(12) 0.049(4) Uani 1 1 d .
H2A H 0.0628 0.6536 0.1030 0.059 Uiso 1 1 calc R
C3 C -0.0322(14) 0.5078(15) 0.1383(11) 0.053(4) Uani 1 1 d .
H3A H -0.0817 0.5168 0.0919 0.063 Uiso 1 1 calc R
C4 C -0.0401(13) 0.4146(11) 0.2002(11) 0.038(3) Uani 1 1 d .
H4A H -0.0898 0.3562 0.1925 0.046 Uiso 1 1 calc R
C5 C 0.0270(12) 0.4060(10) 0.2764(9) 0.027(3) Uani 1 1 d .
C6 C 0.0035(11) 0.3110(10) 0.3527(9) 0.024(2) Uani 1 1 d .
C7 C -0.0088(13) 0.2050(10) 0.3247(10) 0.032(3) Uani 1 1 d .
H7A H 0.0063 0.1900 0.2552 0.039 Uiso 1 1 calc R
C8 C -0.0429(15) 0.1226(12) 0.3988(13) 0.048(4) Uani 1 1 d .
H8A H -0.0526 0.0511 0.3803 0.058 Uiso 1 1 calc R
C9 C -0.0634(15) 0.1449(12) 0.5023(13) 0.045(4) Uani 1 1 d .
H9A H -0.0890 0.0899 0.5544 0.054 Uiso 1 1 calc R
C10 C -0.0445(14) 0.2504(11) 0.5246(10) 0.037(3) Uani 1 1 d .
H10A H -0.0555 0.2657 0.5935 0.045 Uiso 1 1 calc R
C11 C 0.2779(13) 0.2383(11) 0.5021(11) 0.038(3) Uani 1 1 d .
H11A H 0.2719 0.2054 0.4431 0.046 Uiso 1 1 calc R
C12 C 0.2696(14) 0.1710(12) 0.5887(11) 0.042(3) Uani 1 1 d .
H12A H 0.2580 0.0951 0.5891 0.051 Uiso 1 1 calc R
C13 C 0.2794(15) 0.2220(13) 0.6756(11) 0.046(4) Uani 1 1 d .
H13A H 0.2751 0.1797 0.7359 0.055 Uiso 1 1 calc R
C14 C 0.2951(14) 0.3318(12) 0.6733(11) 0.039(3) Uani 1 1 d .
H14A H 0.2984 0.3664 0.7322 0.047 Uiso 1 1 calc R
C15 C 0.3065(12) 0.3939(11) 0.5795(10) 0.031(3) Uani 1 1 d .
C16 C 0.3344(11) 0.5139(10) 0.5694(9) 0.027(3) Uani 1 1 d .
C17 C 0.3612(14) 0.5714(12) 0.6467(11) 0.039(3) Uani 1 1 d .
H17A H 0.3632 0.5338 0.7080 0.047 Uiso 1 1 calc R
C18 C 0.3846(15) 0.6824(13) 0.6341(12) 0.047(4) Uani 1 1 d .
H18A H 0.4040 0.7201 0.6856 0.056 Uiso 1 1 calc R
C19 C 0.3788(13) 0.7373(12) 0.5432(12) 0.042(3) Uani 1 1 d .
H19A H 0.3922 0.8131 0.5327 0.050 Uiso 1 1 calc R
C20 C 0.3533(14) 0.6786(12) 0.4704(11) 0.043(4) Uani 1 1 d .
H20A H 0.3521 0.7152 0.4085 0.051 Uiso 1 1 calc R

loop_
_atom_site_aniso_label
_atom_site_aniso_U_11
_atom_site_aniso_U_22
_atom_site_aniso_U_33
_atom_site_aniso_U_23
_atom_site_aniso_U_13
_atom_site_aniso_U_12
P1 0.018(2) 0.025(2) 0.015(2) -0.0032(17) -0.0038(16) 0.0006(17)
Mo1 0.0274(6) 0.0627(8) 0.0271(6) -0.0059(6) -0.0091(5) 0.0134(6)
Mo2 0.0382(7) 0.0418(7) 0.0298(6) -0.0197(5) -0.0032(5) -0.0071(5)
Mo3 0.0328(6) 0.0387(7) 0.0437(7) -0.0180(5) -0.0215(6) 0.0037(5)
Mo4 0.0402(7) 0.0410(7) 0.0243(6) 0.0113(5) -0.0098(5) -0.0152(5)
Mo5 0.0491(7) 0.0265(6) 0.0156(5) -0.0009(4) -0.0049(5) -0.0036(5)
Mo6 0.0251(6) 0.0316(6) 0.0317(6) 0.0068(5) 0.0011(5) -0.0014(5)
Ag1 0.0483(7) 0.0670(8) 0.0253(6) -0.0052(5) -0.0191(5) 0.0017(6)
Ag2 0.0523(9) 0.0290(7) 0.0254(7) -0.0093(6) -0.0094(7) -0.0012(6)
O1 0.019(8) 0.020(8) 0.015(8) -0.005(6) 0.006(6) 0.004(6)
O2 0.022(6) 0.020(6) 0.006(6) -0.001(5) -0.002(5) -0.003(5)
O3 0.013(7) 0.036(9) 0.005(7) 0.009(6) -0.002(6) -0.002(6)
O4 0.010(7) 0.012(7) 0.023(8) -0.007(6) -0.007(6) 0.002(5)
O5 0.038(6) 0.074(8) 0.076(8) -0.026(7) 0.027(6) -0.027(6)
O6 0.045(6) 0.023(5) 0.110(10) 0.012(6) 0.018(6) 0.003(5)
O7 0.057(7) 0.096(9) 0.077(9) 0.011(7) -0.046(7) -0.040(7)
O8 0.060(7) 0.028(5) 0.056(7) 0.003(4) -0.035(5) -0.003(4)
O9 0.077(8) 0.024(5) 0.098(9) -0.023(6) -0.054(7) 0.012(5)
O10 0.066(7) 0.144(9) 0.048(6) -0.012(6) -0.018(5) -0.039(6)
O11 0.142(12) 0.037(6) 0.027(6) -0.008(5) -0.027(7) 0.040(7)
O12 0.041(6) 0.029(5) 0.109(10) 0.019(6) -0.003(6) 0.009(5)
O13 0.032(6) 0.034(5) 0.092(9) 0.004(6) 0.002(6) -0.007(4)
O14 0.148(13) 0.046(6) 0.033(6) -0.016(5) -0.028(7) 0.055(7)
O15 0.051(6) 0.034(5) 0.036(5) 0.002(4) -0.007(5) 0.016(4)
O16 0.142(12) 0.042(6) 0.030(6) -0.004(5) -0.017(7) 0.041(7)
O17 0.082(9) 0.105(10) 0.015(5) -0.018(6) -0.015(5) 0.032(7)
O18 0.063(7) 0.140(9) 0.051(6) -0.011(6) -0.019(5) -0.042(6)
O19 0.064(7) 0.027(5) 0.096(9) -0.013(5) -0.051(7) 0.007(5)
O20 0.060(6) 0.151(9) 0.040(6) -0.006(6) -0.016(5) -0.034(6)
O21 0.058(7) 0.033(5) 0.088(9) -0.018(5) -0.046(6) 0.007(5)
O22 0.053(6) 0.025(5) 0.032(5) -0.008(4) 0.005(4) 0.002(4)
N1 0.030(6) 0.056(7) 0.015(5) 0.000(5) -0.004(4) 0.003(5)
N2 0.040(7) 0.049(7) 0.020(6) -0.005(5) -0.013(5) 0.005(5)
N3 0.027(6) 0.050(7) 0.026(6) 0.003(5) -0.010(5) 0.002(5)
N4 0.036(6) 0.031(6) 0.025(6) -0.006(5) -0.009(5) 0.004(5)
C1 0.046(9) 0.044(8) 0.048(9) 0.022(7) -0.015(7) -0.020(7)
C2 0.049(9) 0.063(10) 0.039(9) 0.019(8) -0.019(7) -0.011(8)
C3 0.036(8) 0.098(13) 0.026(8) -0.003(8) -0.015(7) 0.016(8)
C4 0.037(8) 0.039(8) 0.040(8) -0.006(6) -0.013(6) -0.008(6)
C5 0.024(6) 0.033(7) 0.027(7) -0.009(5) -0.012(5) 0.004(5)
C6 0.022(6) 0.030(6) 0.022(6) -0.005(5) -0.008(5) 0.002(5)
C7 0.045(8) 0.028(7) 0.027(7) -0.006(5) -0.013(6) -0.006(6)
C8 0.044(9) 0.038(8) 0.060(10) -0.016(8) -0.010(8) 0.007(7)
C9 0.044(9) 0.035(8) 0.055(10) 0.005(7) -0.014(7) 0.003(6)
C10 0.045(8) 0.034(7) 0.027(7) -0.006(6) -0.001(6) 0.005(6)
C11 0.032(7) 0.040(8) 0.043(8) -0.009(7) -0.011(6) -0.001(6)
C12 0.040(8) 0.038(8) 0.041(9) -0.008(7) 0.001(7) -0.005(6)
C13 0.050(9) 0.052(9) 0.033(8) 0.017(7) -0.011(7) -0.004(7)
C14 0.048(9) 0.043(8) 0.031(8) 0.001(6) -0.019(7) -0.003(7)
C15 0.029(7) 0.039(7) 0.023(7) 0.000(6) -0.005(5) 0.005(6)
C16 0.015(6) 0.038(7) 0.022(6) 0.003(5) 0.001(5) 0.003(5)
C17 0.039(8) 0.053(9) 0.028(7) -0.005(6) -0.016(6) -0.001(7)
C18 0.048(9) 0.048(9) 0.043(9) -0.008(7) -0.009(7) -0.006(7)
C19 0.033(8) 0.035(8) 0.055(10) 0.000(7) -0.009(7) -0.004(6)
C20 0.045(9) 0.043(8) 0.038(8) 0.021(7) -0.013(7) -0.002(7)

loop_
_atom_type_symbol
_atom_type_description
_atom_type_scat_dispersion_real
_atom_type_scat_dispersion_imag
_atom_type_scat_source
C C 0.0033 0.0016 'International Tables Vol C Tables 4.2.6.8 and 6.1.1.4'
H H 0.0000 0.0000 'International Tables Vol C Tables 4.2.6.8 and 6.1.1.4'
N N 0.0061 0.0033 'International Tables Vol C Tables 4.2.6.8 and 6.1.1.4'
O O 0.0106 0.0060 'International Tables Vol C Tables 4.2.6.8 and 6.1.1.4'
P P 0.1023 0.0942 'International Tables Vol C Tables 4.2.6.8 and 6.1.1.4'
Mo Mo -1.6832 0.6857 'International Tables Vol C Tables 4.2.6.8 and 6.1.1.4'
Ag Ag -0.8971 1.1015 'International Tables Vol C Tables 4.2.6.8 and 6.1.1.4'

loop_
_geom_angle_atom_site_label_1
_geom_angle_atom_site_label_2
_geom_angle_atom_site_label_3
_geom_angle
_geom_angle_site_symmetry_1
_geom_angle_site_symmetry_3
O1 P1 O1 180.0(19) . 2_655
O1 P1 O2 64.3(8) . .
O1 P1 O2 115.7(8) 2_655 .
O1 P1 O2 115.7(8) . 2_655
O1 P1 O2 64.3(8) 2_655 2_655
O2 P1 O2 180.0(10) . 2_655
O1 P1 O4 112.7(8) . 2_655
O1 P1 O4 67.3(8) 2_655 2_655
O2 P1 O4 69.2(7) . 2_655
O2 P1 O4 110.8(7) 2_655 2_655
O1 P1 O4 67.3(8) . .
O1 P1 O4 112.7(8) 2_655 .
O2 P1 O4 110.8(7) . .
O2 P1 O4 69.2(7) 2_655 .
O4 P1 O4 180.0(11) 2_655 .
O1 P1 O3 106.4(7) . 2_655
O1 P1 O3 73.6(7) 2_655 2_655
O2 P1 O3 74.8(7) . 2_655
O2 P1 O3 105.2(7) 2_655 2_655
O4 P1 O3 105.1(7) 2_655 2_655
O4 P1 O3 74.9(7) . 2_655
O1 P1 O3 73.6(7) . .
O1 P1 O3 106.4(7) 2_655 .
O2 P1 O3 105.2(7) . .
O2 P1 O3 74.8(7) 2_655 .
O4 P1 O3 74.9(7) 2_655 .
O4 P1 O3 105.1(7) . .
O3 P1 O3 180.0(10) 2_655 .
O15 Mo1 O16 102.6(5) . .
O15 Mo1 O10 102.4(6) . .
O16 Mo1 O10 94.3(6) . .
O15 Mo1 O11 101.4(5) . 2_655
O16 Mo1 O11 87.3(5) . 2_655
O10 Mo1 O11 155.2(6) . 2_655
O15 Mo1 O18 99.9(6) . .
O16 Mo1 O18 156.6(6) . .
O10 Mo1 O18 86.9(5) . .
O11 Mo1 O18 82.2(5) 2_655 .
O15 Mo1 O3 157.2(5) . .
O16 Mo1 O3 96.6(6) . .
O10 Mo1 O3 63.6(5) . .
O11 Mo1 O3 91.6(5) 2_655 .
O18 Mo1 O3 63.1(5) . .
O22 Mo2 O18 103.4(6) . .
O22 Mo2 O12 102.6(5) . 2_655
O18 Mo2 O12 94.8(6) . 2_655
O22 Mo2 O13 99.3(5) . 2_655
O18 Mo2 O13 156.3(6) . 2_655
O12 Mo2 O13 86.4(5) 2_655 2_655
O22 Mo2 O20 99.5(5) . .
O18 Mo2 O20 87.3(5) . .
O12 Mo2 O20 156.6(6) 2_655 .
O13 Mo2 O20 82.6(5) 2_655 .
O22 Mo2 O3 158.2(5) . .
O18 Mo2 O3 65.2(5) . .
O12 Mo2 O3 97.0(5) 2_655 .
O13 Mo2 O3 91.2(5) 2_655 .
O20 Mo2 O3 62.8(5) . .
O7 Mo3 O14 102.8(7) . 2_655
O7 Mo3 O13 102.3(6) . .
O14 Mo3 O13 94.7(5) 2_655 .
O7 Mo3 O6 100.8(6) . .
O14 Mo3 O6 155.6(6) 2_655 .
O13 Mo3 O6 86.2(4) . .
O7 Mo3 O16 100.8(6) . .
O14 Mo3 O16 88.0(4) 2_655 .
O13 Mo3 O16 155.5(6) . .
O6 Mo3 O16 81.7(5) . .
O7 Mo3 O4 160.3(6) . 2_655
O14 Mo3 O4 63.7(6) 2_655 2_655
O13 Mo3 O4 93.3(5) . 2_655
O6 Mo3 O4 91.9(5) . 2_655
O16 Mo3 O4 66.1(5) . 2_655
O7 Mo3 O2 157.9(6) . .
O14 Mo3 O2 97.0(6) 2_655 .
O13 Mo3 O2 66.1(5) . .
O6 Mo3 O2 61.0(5) . .
O16 Mo3 O2 89.4(6) . .
O4 Mo3 O2 41.2(4) 2_655 .
O8 Mo4 O9 102.4(5) . .
O8 Mo4 O20 102.0(6) . .
O9 Mo4 O20 93.8(5) . .
O8 Mo4 O10 100.3(6) . .
O9 Mo4 O10 156.5(6) . .
O20 Mo4 O10 87.2(5) . .
O8 Mo4 O21 99.5(5) . .
O9 Mo4 O21 87.8(4) . .
O20 Mo4 O21 157.6(6) . .
O10 Mo4 O21 82.8(5) . .
O8 Mo4 O3 159.0(5) . .
O9 Mo4 O3 95.3(5) . .
O20 Mo4 O3 65.2(6) . .
O10 Mo4 O3 63.8(5) . .
O21 Mo4 O3 92.3(5) . .
O17 Mo5 O6 104.3(6) . .
O17 Mo5 O21 103.1(6) . .
O6 Mo5 O21 94.4(5) . .
O17 Mo5 O12 100.4(6) . .
O6 Mo5 O12 87.4(4) . .
O21 Mo5 O12 155.2(5) . .
O17 Mo5 O19 99.5(6) . .
O6 Mo5 O19 155.3(6) . .
O21 Mo5 O19 86.6(4) . .
O12 Mo5 O19 81.8(4) . .
O17 Mo5 O2 161.0(6) . .
O6 Mo5 O2 64.4(6) . .
O21 Mo5 O2 93.4(5) . .
O12 Mo5 O2 65.1(5) . .
O19 Mo5 O2 90.9(5) . .
O17 Mo5 O1 159.7(6) . .
O6 Mo5 O1 94.5(6) . .
O21 Mo5 O1 67.3(5) . .
O12 Mo5 O1 87.9(5) . .
O19 Mo5 O1 63.1(5) . .
O2 Mo5 O1 38.1(5) . .
O5 Mo6 O11 105.0(7) . .
O5 Mo6 O19 101.2(6) . .
O11 Mo6 O19 94.9(5) . .
O5 Mo6 O9 100.3(6) . .
O11 Mo6 O9 153.6(6) . .
O19 Mo6 O9 87.6(4) . .
O5 Mo6 O14 101.3(6) . .
O11 Mo6 O14 87.1(4) . .
O19 Mo6 O14 156.0(6) . .
O9 Mo6 O14 80.4(4) . .
O5 Mo6 O4 160.3(6) . .
O11 Mo6 O4 65.9(5) . .
O19 Mo6 O4 97.1(5) . .
O9 Mo6 O4 87.6(5) . .
O14 Mo6 O4 62.0(5) . .
O5 Mo6 O1 158.8(6) . .
O11 Mo6 O1 92.1(6) . .
O19 Mo6 O1 64.3(5) . .
O9 Mo6 O1 65.3(5) . .
O14 Mo6 O1 91.8(6) . .
O4 Mo6 O1 40.0(5) . .
N3 Ag1 N2 130.4(4) . .
N3 Ag1 N1 134.0(4) . .
N2 Ag1 N1 71.5(4) . .
N3 Ag1 O22 83.8(4) . .
N2 Ag1 O22 105.1(3) . .
N1 Ag1 O22 134.6(3) . .
N3 Ag1 Ag2 64.1(3) . .
N2 Ag1 Ag2 82.7(3) . .
N1 Ag1 Ag2 84.0(3) . .
O22 Ag1 Ag2 141.3(2) . .
N4 Ag2 N4 180.0(5) . 2_566
N4 Ag2 Ag1 80.3(3) . .
N4 Ag2 Ag1 99.7(3) 2_566 .
N4 Ag2 Ag1 99.7(3) . 2_566
N4 Ag2 Ag1 80.3(3) 2_566 2_566
Ag1 Ag2 Ag1 180.0 . 2_566
P1 O1 O2 58.7(7) . .
P1 O1 O4 58.1(7) . .
O2 O1 O4 100.4(10) . .
P1 O1 Mo5 128.0(8) . .
O2 O1 Mo5 69.5(7) . .
O4 O1 Mo5 142.4(9) . .
P1 O1 Mo6 126.0(8) . .
O2 O1 Mo6 134.5(9) . .
O4 O1 Mo6 68.0(7) . .
Mo5 O1 Mo6 92.9(5) . .
P1 O2 O1 57.0(7) . .
P1 O2 O4 56.4(6) . 2_655
O1 O2 O4 98.3(10) . 2_655
P1 O2 Mo5 129.2(8) . .
O1 O2 Mo5 72.4(7) . .
O4 O2 Mo5 135.5(9) 2_655 .
P1 O2 Mo3 123.5(8) . .
O1 O2 Mo3 141.8(9) . .
O4 O2 Mo3 67.2(6) 2_655 .
Mo5 O2 Mo3 93.1(5) . .
P1 O3 Mo4 123.3(7) . .
P1 O3 Mo1 121.9(8) . .
Mo4 O3 Mo1 94.6(5) . .
P1 O3 Mo2 121.3(7) . .
Mo4 O3 Mo2 94.8(5) . .
Mo1 O3 Mo2 93.4(5) . .
P1 O4 O1 54.6(7) . .
P1 O4 O2 54.5(6) . 2_655
O1 O4 O2 95.8(9) . 2_655
P1 O4 Mo6 126.4(8) . .
O1 O4 Mo6 72.0(7) . .
O2 O4 Mo6 144.3(8) 2_655 .
P1 O4 Mo3 126.0(7) . 2_655
O1 O4 Mo3 137.5(9) . 2_655
O2 O4 Mo3 71.6(6) 2_655 2_655
Mo6 O4 Mo3 94.5(5) . 2_655
Mo5 O6 Mo3 140.6(8) . .
Mo4 O9 Mo6 140.0(6) . .
Mo1 O10 Mo4 137.7(8) . .
Mo6 O11 Mo1 141.5(7) . 2_655
Mo2 O12 Mo5 139.9(7) 2_655 .
Mo3 O13 Mo2 140.6(6) . 2_655
Mo3 O14 Mo6 138.9(9) 2_655 .
Mo1 O16 Mo3 138.3(7) . .
Mo2 O18 Mo1 138.2(8) . .
Mo6 O19 Mo5 139.0(7) . .
Mo4 O20 Mo2 137.0(8) . .
Mo5 O21 Mo4 139.3(6) . .
Mo2 O22 Ag1 144.2(5) . .
C16 N1 C20 119.3(12) . .
C16 N1 Ag1 116.1(9) . .
C20 N1 Ag1 124.6(9) . .
C11 N2 C15 118.3(12) . .
C11 N2 Ag1 125.0(9) . .
C15 N2 Ag1 116.2(9) . .
C1 N3 C5 118.0(11) . .
C1 N3 Ag1 113.8(9) . .
C5 N3 Ag1 126.3(8) . .
C6 N4 C10 117.6(11) . .
C6 N4 Ag2 122.4(8) . .
C10 N4 Ag2 119.7(8) . .
N3 C1 C2 124.1(14) . .
N3 C1 H1A 117.9 . .
C2 C1 H1A 117.9 . .
C1 C2 C3 118.3(14) . .
C1 C2 H2A 120.9 . .
C3 C2 H2A 120.9 . .
C4 C3 C2 118.4(13) . .
C4 C3 H3A 120.8 . .
C2 C3 H3A 120.8 . .
C3 C4 C5 120.2(13) . .
C3 C4 H4A 119.9 . .
C5 C4 H4A 119.9 . .
N3 C5 C4 120.8(12) . .
N3 C5 C6 119.4(10) . .
C4 C5 C6 119.8(11) . .
N4 C6 C7 121.4(11) . .
N4 C6 C5 116.8(10) . .
C7 C6 C5 121.8(11) . .
C8 C7 C6 119.7(12) . .
C8 C7 H7A 120.1 . .
C6 C7 H7A 120.1 . .
C7 C8 C9 120.0(13) . .
C7 C8 H8A 120.0 . .
C9 C8 H8A 120.0 . .
C10 C9 C8 117.5(14) . .
C10 C9 H9A 121.3 . .
C8 C9 H9A 121.3 . .
N4 C10 C9 123.6(13) . .
N4 C10 H10A 118.2 . .
C9 C10 H10A 118.2 . .
N2 C11 C12 124.5(13) . .
N2 C11 H11A 117.7 . .
C12 C11 H11A 117.7 . .
C11 C12 C13 116.7(13) . .
C11 C12 H12A 121.7 . .
C13 C12 H12A 121.7 . .
C14 C13 C12 120.5(13) . .
C14 C13 H13A 119.7 . .
C12 C13 H13A 119.7 . .
C13 C14 C15 118.8(13) . .
C13 C14 H14A 120.6 . .
C15 C14 H14A 120.6 . .
N2 C15 C14 121.1(12) . .
N2 C15 C16 117.4(11) . .
C14 C15 C16 121.5(12) . .
N1 C16 C17 119.1(12) . .
N1 C16 C15 117.5(11) . .
C17 C16 C15 123.4(11) . .
C18 C17 C16 121.1(13) . .
C18 C17 H17A 119.4 . .
C16 C17 H17A 119.4 . .
C17 C18 C19 118.6(14) . .
C17 C18 H18A 120.7 . .
C19 C18 H18A 120.7 . .
C20 C19 C18 118.4(13) . .
C20 C19 H19A 120.8 . .
C18 C19 H19A 120.8 . .
C19 C20 N1 123.5(13) . .
C19 C20 H20A 118.2 . .
N1 C20 H20A 118.2 . .

loop_
_geom_bond_atom_site_label_1
_geom_bond_atom_site_label_2
_geom_bond_distance
_geom_bond_site_symmetry_2
P1 O1 1.479(14) .
P1 O1 1.479(14) 2_655
P1 O2 1.506(13) .
P1 O2 1.506(13) 2_655
P1 O4 1.540(13) 2_655
P1 O4 1.540(13) .
P1 O3 1.611(15) 2_655
P1 O3 1.611(15) .
Mo1 O15 1.646(9) .
Mo1 O16 1.841(12) .
Mo1 O10 1.873(13) .
Mo1 O11 1.937(11) 2_655
Mo1 O18 2.000(11) .
Mo1 O3 2.438(13) .
Mo2 O22 1.661(8) .
Mo2 O18 1.803(12) .
Mo2 O12 1.826(11) 2_655
Mo2 O13 1.969(10) 2_655
Mo2 O20 1.975(12) .
Mo2 O3 2.446(15) .
Mo3 O7 1.612(9) .
Mo3 O14 1.814(12) 2_655
Mo3 O13 1.831(10) .
Mo3 O6 1.966(11) .
Mo3 O16 1.971(10) .
Mo3 O4 2.421(13) 2_655
Mo3 O2 2.492(14) .
Mo4 O8 1.645(9) .
Mo4 O9 1.852(11) .
Mo4 O20 1.855(12) .
Mo4 O10 1.937(12) .
Mo4 O21 1.958(10) .
Mo4 O3 2.395(14) .
Mo5 O17 1.644(9) .
Mo5 O6 1.814(11) .
Mo5 O21 1.836(9) .
Mo5 O12 1.965(9) .
Mo5 O19 1.982(10) .
Mo5 O2 2.411(13) .
Mo5 O1 2.453(15) .
Mo6 O5 1.648(10) .
Mo6 O11 1.825(10) .
Mo6 O19 1.831(10) .
Mo6 O9 1.949(9) .
Mo6 O14 1.979(11) .
Mo6 O4 2.414(14) .
Mo6 O1 2.475(15) .
Ag1 N3 2.290(10) .
Ag1 N2 2.320(11) .
Ag1 N1 2.328(11) .
Ag1 O22 2.516(8) .
Ag1 Ag2 2.9270(12) .
Ag2 N4 2.155(10) .
Ag2 N4 2.155(10) 2_566
Ag2 Ag1 2.9270(12) 2_566
O1 O2 1.59(2) .
O1 O4 1.67(2) .
O2 O4 1.729(19) 2_655
O4 O2 1.729(19) 2_655
O4 Mo3 2.421(13) 2_655
O11 Mo1 1.937(11) 2_655
O12 Mo2 1.826(11) 2_655
O13 Mo2 1.969(10) 2_655
O14 Mo3 1.814(12) 2_655
N1 C16 1.335(15) .
N1 C20 1.354(17) .
N2 C11 1.322(17) .
N2 C15 1.328(16) .
N3 C1 1.323(17) .
N3 C5 1.352(16) .
N4 C6 1.351(15) .
N4 C10 1.352(17) .
C1 C2 1.38(2) .
C1 H1A 0.9300 .
C2 C3 1.40(2) .
C2 H2A 0.9300 .
C3 C4 1.36(2) .
C3 H3A 0.9300 .
C4 C5 1.413(17) .
C4 H4A 0.9300 .
C5 C6 1.482(17) .
C6 C7 1.376(16) .
C7 C8 1.36(2) .
C7 H7A 0.9300 .
C8 C9 1.39(2) .
C8 H8A 0.9300 .
C9 C10 1.362(19) .
C9 H9A 0.9300 .
C10 H10A 0.9300 .
C11 C12 1.37(2) .
C11 H11A 0.9300 .
C12 C13 1.39(2) .
C12 H12A 0.9300 .
C13 C14 1.34(2) .
C13 H13A 0.9300 .
C14 C15 1.416(18) .
C14 H14A 0.9300 .
C15 C16 1.484(18) .
C16 C17 1.392(17) .
C17 C18 1.37(2) .
C17 H17A 0.9300 .
C18 C19 1.38(2) .
C18 H18A 0.9300 .
C19 C20 1.34(2) .
C19 H19A 0.9300 .
C20 H20A 0.9300 .
